data_2235418
loop_
_publ_author_name
'Zhao, Shunsheng'
'Li, Lanlan'
'Liu, Xiangrong'
'Feng, Weixu'
'L\"u, Xingqiang'

_publ_section_title
;
 (<i>E</i>)-<i>N</i>'-(5-Bromo-2-hydroxy-3-methoxybenzylidene)-2-hydroxybenzohydrazide
 monohydrate
;
_journal_coeditor_code FK2062
_journal_issue 7
_journal_name_full 'Acta Crystallographica Section E'
_journal_page_first o2040
_journal_paper_doi 10.1107/S1600536812024816
_journal_volume 68
_journal_year 2012
_chemical_formula_iupac 'C15 H13 Br N2 O4, H2 O'
_chemical_formula_moiety 'C15 H13 Br N2 O4, H2 O'
_chemical_formula_sum 'C15 H15 Br N2 O5'
_chemical_formula_weight 383.20
_chemical_name_systematic
;
(<i>E</i>)-<i>N</i>'-(5-Bromo-2-hydroxy-3-methoxybenzylidene)-2-
hydroxybenzohydrazide monohydrate
;
_space_group_IT_number 19
_symmetry_cell_setting orthorhombic
_symmetry_space_group_name_Hall 'P 2ac 2ab'
_symmetry_space_group_name_H-M 'P 21 21 21'
_atom_sites_solution_hydrogens difmap
_atom_sites_solution_primary direct
_atom_sites_solution_secondary difmap
_audit_creation_method SHELXL97
_cell_angle_alpha 90.00
_cell_angle_beta 90.00
_cell_angle_gamma 90.00
_cell_formula_units_Z 4
_cell_length_a 6.3822(13)
_cell_length_b 14.142(3)
_cell_length_c 17.470(4)
_cell_measurement_reflns_used 2451
_cell_measurement_temperature 296(2)
_cell_measurement_theta_max 26.55
_cell_measurement_theta_min 1.91
_cell_volume 1576.8(6)
_computing_cell_refinement 'SAINT (Bruker, 2001)'
_computing_data_collection 'SMART (Bruker, 2001)'
_computing_data_reduction 'SAINT (Bruker, 2001)'
_computing_molecular_graphics 'SHELXTL (Sheldrick, 2008)'
_computing_publication_material 'SHELXTL (Sheldrick, 2008) and local programs'
_computing_structure_refinement 'SHELXL97 (Sheldrick, 2008)'
_computing_structure_solution 'SHELXS97 (Sheldrick, 2008)'
_diffrn_ambient_temperature 296(2)
_diffrn_measured_fraction_theta_full 0.999
_diffrn_measured_fraction_theta_max 0.956
_diffrn_measurement_device_type 'Bruker SMART 1K CCD area-detector'
_diffrn_measurement_method 'thin-slice \w'
_diffrn_radiation_monochromator graphite
_diffrn_radiation_source 'fine-focus sealed tube'
_diffrn_radiation_type MoK\a
_diffrn_radiation_wavelength 0.71073
_diffrn_reflns_av_R_equivalents 0.0662
_diffrn_reflns_av_sigmaI/netI 0.1063
_diffrn_reflns_limit_h_max 5
_diffrn_reflns_limit_h_min -8
_diffrn_reflns_limit_k_max 18
_diffrn_reflns_limit_k_min -18
_diffrn_reflns_limit_l_max 19
_diffrn_reflns_limit_l_min -21
_diffrn_reflns_number 9336
_diffrn_reflns_theta_full 25.00
_diffrn_reflns_theta_max 28.22
_diffrn_reflns_theta_min 1.85
_exptl_absorpt_coefficient_mu 2.634
_exptl_absorpt_correction_T_max 0.590
_exptl_absorpt_correction_T_min 0.444
_exptl_absorpt_correction_type multi-scan
_exptl_absorpt_process_details '(SADABS; Sheldrick, 2004)'
_exptl_crystal_colour colourless
_exptl_crystal_density_diffrn 1.614
_exptl_crystal_density_method 'not measured'
_exptl_crystal_description stick
_exptl_crystal_F_000 776
_exptl_crystal_size_max 0.38
_exptl_crystal_size_mid 0.26
_exptl_crystal_size_min 0.20
_refine_diff_density_max 0.334
_refine_diff_density_min -0.475
_refine_ls_abs_structure_details 'Flack (1983), 1411 Friedel pairs'
_refine_ls_abs_structure_Flack 0.008(15)
_refine_ls_goodness_of_fit_ref 0.903
_refine_ls_hydrogen_treatment constr
_refine_ls_matrix_type full
_refine_ls_number_parameters 217
_refine_ls_number_reflns 3658
_refine_ls_number_restraints 3
_refine_ls_restrained_S_all 0.902
_refine_ls_R_factor_all 0.1038
_refine_ls_R_factor_gt 0.0446
_refine_ls_shift/su_max 0.001
_refine_ls_shift/su_mean 0.000
_refine_ls_structure_factor_coef Fsqd
_refine_ls_weighting_details 'calc w=1/[\s^2^(Fo^2^)+(0.0557P)^2^] where P=(Fo^2^+2Fc^2^)/3'
_refine_ls_weighting_scheme calc
_refine_ls_wR_factor_gt 0.0902
_refine_ls_wR_factor_ref 0.1309
_reflns_number_gt 2060
_reflns_number_total 3658
_reflns_threshold_expression I>2\s(I)
_cod_data_source_file fk2062.cif
_cod_data_source_block I
_cod_database_code 2235418
_cod_database_fobs_code 2235418

loop_
_symmetry_equiv_pos_as_xyz
'x, y, z'
'-x+1/2, -y, z+1/2'
'-x, y+1/2, -z+1/2'
'x+1/2, -y+1/2, -z'

loop_
_atom_site_type_symbol
_atom_site_label
_atom_site_fract_x
_atom_site_fract_y
_atom_site_fract_z
_atom_site_U_iso_or_equiv
_atom_site_adp_type
_atom_site_calc_flag
_atom_site_refinement_flags
_atom_site_occupancy
_atom_site_symmetry_multiplicity
Br Br1 0.17855(11) 1.17225(4) 0.99142(4) 0.0780(3) Uani d . 1 1
O O1 0.2998(5) 0.8130(2) 0.9293(2) 0.0454(9) Uani d . 1 1
O O3 1.1945(6) 0.8459(2) 0.7425(2) 0.0524(10) Uani d . 1 1
O O2 0.6469(5) 0.8437(2) 0.8561(2) 0.0476(9) Uani d . 1 1
H H2A 0.7579 0.8596 0.8362 0.071 Uiso calc R 1 1
C C6 0.6271(8) 1.0123(4) 0.8788(3) 0.0370(12) Uani d . 1 1
C C10 1.4183(7) 0.9660(3) 0.6933(3) 0.0343(12) Uani d . 1 1
C C3 0.2568(8) 0.9790(4) 0.9594(3) 0.0392(12) Uani d . 1 1
H H3A 0.1357 0.9684 0.9878 0.047 Uiso calc R 1 1
N N1 0.9280(6) 0.9674(3) 0.8055(2) 0.0394(11) Uani d . 1 1
C C11 1.4638(8) 1.0619(4) 0.6803(3) 0.0463(14) Uani d . 1 1
H H11A 1.3713 1.1075 0.6983 0.056 Uiso calc R 1 1
C C8 0.8180(8) 1.0329(4) 0.8369(3) 0.0431(13) Uani d . 1 1
H H8A 0.8621 1.0953 0.8327 0.052 Uiso calc R 1 1
C C15 1.5614(8) 0.9000(4) 0.6654(3) 0.0410(13) Uani d . 1 1
C C2 0.3633(7) 0.9045(4) 0.9263(3) 0.0355(11) Uani d . 1 1
C C9 1.2306(8) 0.9322(4) 0.7355(3) 0.0387(12) Uani d . 1 1
N N2 1.1036(6) 0.9967(3) 0.7668(2) 0.0397(11) Uani d . 1 1
H H2B 1.1315 1.0560 0.7627 0.048 Uiso calc R 1 1
C C14 1.7394(8) 0.9297(4) 0.6256(3) 0.0521(15) Uani d . 1 1
H H14A 1.8342 0.8852 0.6071 0.063 Uiso calc R 1 1
O O4 1.5336(6) 0.8046(2) 0.6757(2) 0.0526(10) Uani d . 1 1
H H4A 1.4234 0.7953 0.6986 0.079 Uiso calc R 1 1
C C4 0.3336(9) 1.0699(4) 0.9496(3) 0.0431(13) Uani d . 1 1
C C7 0.5520(8) 0.9207(4) 0.8869(3) 0.0377(12) Uani d . 1 1
C C13 1.7743(9) 1.0233(4) 0.6138(3) 0.0546(16) Uani d . 1 1
H H13A 1.8916 1.0424 0.5863 0.066 Uiso calc R 1 1
C C5 0.5154(9) 1.0869(4) 0.9111(3) 0.0463(14) Uani d . 1 1
H H5A 0.5650 1.1484 0.9063 0.056 Uiso calc R 1 1
C C1 0.1150(8) 0.7915(4) 0.9715(4) 0.0597(17) Uani d . 1 1
H H1B 0.0880 0.7248 0.9688 0.090 Uiso calc R 1 1
H H1C -0.0015 0.8254 0.9501 0.090 Uiso calc R 1 1
H H1D 0.1338 0.8098 1.0240 0.090 Uiso calc R 1 1
C C12 1.6383(9) 1.0900(4) 0.6421(3) 0.0520(15) Uani d . 1 1
H H12A 1.6656 1.1540 0.6351 0.062 Uiso calc R 1 1
O O1W 0.1142(6) 0.2032(3) 0.7660(3) 0.0683(13) Uani d D 1 1
H H2W 0.2215 0.2368 0.7723 0.102 Uiso d RD 1 1
H H1W 0.0225 0.2390 0.7451 0.102 Uiso d RD 1 1

loop_
_atom_site_aniso_label
_atom_site_aniso_U_11
_atom_site_aniso_U_22
_atom_site_aniso_U_33
_atom_site_aniso_U_12
_atom_site_aniso_U_13
_atom_site_aniso_U_23
Br1 0.0908(5) 0.0470(3) 0.0962(6) 0.0036(3) 0.0521(4) -0.0121(4)
O1 0.040(2) 0.039(2) 0.057(2) -0.0034(18) 0.0170(18) 0.0032(17)
O3 0.041(2) 0.041(2) 0.075(3) -0.0072(18) 0.0064(19) 0.0060(18)
O2 0.038(2) 0.046(2) 0.059(2) 0.0063(18) 0.0169(18) 0.0016(18)
C6 0.030(3) 0.047(3) 0.034(3) -0.004(2) 0.002(2) 0.000(2)
C10 0.023(3) 0.041(3) 0.039(3) 0.000(2) 0.001(2) 0.002(2)
C3 0.035(3) 0.044(3) 0.039(3) -0.001(2) 0.009(2) 0.002(2)
N1 0.026(2) 0.050(3) 0.042(3) -0.005(2) 0.0054(19) 0.007(2)
C11 0.041(3) 0.045(3) 0.053(4) 0.004(3) 0.008(3) 0.004(3)
C8 0.035(3) 0.047(3) 0.047(3) -0.007(3) 0.003(3) 0.005(2)
C15 0.034(3) 0.043(3) 0.046(3) -0.001(3) -0.001(2) -0.006(3)
C2 0.031(3) 0.040(3) 0.036(3) 0.001(2) 0.003(2) 0.003(2)
C9 0.032(3) 0.045(3) 0.038(3) -0.001(2) -0.002(2) 0.003(2)
N2 0.031(2) 0.042(3) 0.046(3) -0.003(2) 0.010(2) 0.004(2)
C14 0.036(3) 0.074(5) 0.046(3) 0.008(3) 0.009(3) -0.003(3)
O4 0.049(2) 0.043(2) 0.065(3) 0.0035(18) 0.0088(19) -0.0034(19)
C4 0.045(3) 0.043(3) 0.041(3) -0.005(3) 0.008(3) -0.006(2)
C7 0.035(3) 0.044(3) 0.034(3) 0.004(2) 0.002(2) -0.001(2)
C13 0.043(4) 0.068(4) 0.053(4) -0.007(3) 0.013(3) 0.016(3)
C5 0.054(4) 0.034(3) 0.051(4) -0.006(3) 0.012(3) -0.005(3)
C1 0.044(3) 0.055(4) 0.080(4) -0.007(3) 0.018(3) 0.007(3)
C12 0.042(3) 0.057(4) 0.057(4) -0.002(3) 0.013(3) 0.013(3)
O1W 0.046(2) 0.040(2) 0.119(4) 0.0026(18) 0.003(2) -0.005(2)

loop_
_atom_type_symbol
_atom_type_description
_atom_type_scat_dispersion_real
_atom_type_scat_dispersion_imag
_atom_type_scat_source
C C 0.0033 0.0016 'International Tables Vol C Tables 4.2.6.8 and 6.1.1.4'
H H 0.0000 0.0000 'International Tables Vol C Tables 4.2.6.8 and 6.1.1.4'
N N 0.0061 0.0033 'International Tables Vol C Tables 4.2.6.8 and 6.1.1.4'
O O 0.0106 0.0060 'International Tables Vol C Tables 4.2.6.8 and 6.1.1.4'
Br Br -0.2901 2.4595 'International Tables Vol C Tables 4.2.6.8 and 6.1.1.4'

loop_
_geom_angle_atom_site_label_1
_geom_angle_atom_site_label_2
_geom_angle_atom_site_label_3
_geom_angle
C2 O1 C1 118.1(4)
C7 O2 H2A 109.5
C7 C6 C5 119.3(5)
C7 C6 C8 121.9(5)
C5 C6 C8 118.8(5)
C15 C10 C11 117.0(5)
C15 C10 C9 119.1(5)
C11 C10 C9 123.9(5)
C2 C3 C4 118.8(5)
C2 C3 H3A 120.6
C4 C3 H3A 120.6
C8 N1 N2 116.0(4)
C12 C11 C10 122.1(5)
C12 C11 H11A 118.9
C10 C11 H11A 118.9
N1 C8 C6 122.0(5)
N1 C8 H8A 119.0
C6 C8 H8A 119.0
O4 C15 C10 121.8(5)
O4 C15 C14 117.7(5)
C10 C15 C14 120.4(5)
O1 C2 C3 124.4(4)
O1 C2 C7 115.4(4)
C3 C2 C7 120.2(5)
O3 C9 N2 121.0(5)
O3 C9 C10 120.8(5)
N2 C9 C10 118.2(4)
C9 N2 N1 119.3(4)
C9 N2 H2B 120.3
N1 N2 H2B 120.3
C13 C14 C15 120.1(5)
C13 C14 H14A 120.0
C15 C14 H14A 120.0
C15 O4 H4A 109.5
C5 C4 C3 121.7(5)
C5 C4 Br1 119.9(4)
C3 C4 Br1 118.4(4)
O2 C7 C6 123.6(5)
O2 C7 C2 116.5(5)
C6 C7 C2 119.8(5)
C14 C13 C12 120.7(5)
C14 C13 H13A 119.6
C12 C13 H13A 119.6
C4 C5 C6 120.2(5)
C4 C5 H5A 119.9
C6 C5 H5A 119.9
O1 C1 H1B 109.5
O1 C1 H1C 109.5
H1B C1 H1C 109.5
O1 C1 H1D 109.5
H1B C1 H1D 109.5
H1C C1 H1D 109.5
C11 C12 C13 119.6(6)
C11 C12 H12A 120.2
C13 C12 H12A 120.2
H2W O1W H1W 106.2

loop_
_geom_bond_atom_site_label_1
_geom_bond_atom_site_label_2
_geom_bond_distance
Br1 C4 1.899(5)
O1 C2 1.356(6)
O1 C1 1.424(6)
O3 C9 1.249(6)
O2 C7 1.357(6)
O2 H2A 0.8200
C6 C7 1.389(7)
C6 C5 1.392(7)
C6 C8 1.451(7)
C10 C15 1.394(7)
C10 C11 1.405(7)
C10 C9 1.486(7)
C3 C2 1.381(7)
C3 C4 1.386(7)
C3 H3A 0.9300
N1 C8 1.286(6)
N1 N2 1.373(5)
C11 C12 1.357(7)
C11 H11A 0.9300
C8 H8A 0.9300
C15 O4 1.372(6)
C15 C14 1.396(7)
C2 C7 1.406(7)
C9 N2 1.337(6)
N2 H2B 0.8600
C14 C13 1.358(8)
C14 H14A 0.9300
O4 H4A 0.8200
C4 C5 1.363(7)
C13 C12 1.374(8)
C13 H13A 0.9300
C5 H5A 0.9300
C1 H1B 0.9600
C1 H1C 0.9600
C1 H1D 0.9600
C12 H12A 0.9300
O1W H2W 0.8409
O1W H1W 0.8548

loop_
_geom_hbond_atom_site_label_D
_geom_hbond_atom_site_label_H
_geom_hbond_atom_site_label_A
_geom_hbond_site_symmetry_A
_geom_hbond_distance_DH
_geom_hbond_distance_HA
_geom_hbond_distance_DA
_geom_hbond_angle_DHA
_geom_hbond_publ_flag
O2 H2A N1 . 0.82 1.95 2.657(5) 144.4 y
N2 H2B O1W 1_665 0.86 2.09 2.921(5) 163.7 y
O4 H4A O3 . 0.82 1.80 2.527(5) 147.2 y
O1W H2W O4 3_746 0.84 2.05 2.855(6) 160.9 y
O1W H1W O3 3_646 0.85 2.06 2.823(5) 148.1 y

loop_
_cod_related_entry_id
_cod_related_entry_database
_cod_related_entry_code
1 ChemSpider 30657860
